data_2201751
loop_
_publ_author_name
'He-Ping Shi'
'Dian-Sheng Liu'
'Shu-Ping Huang'

_publ_section_title
;[(1-<i>tert</i>-Butyl-2-phenylvinylamino)(dimethylamino)dimethylsilyl-\k^2^<i>N,N</i>']
 (<i>N,N,N</i>',<i>N</i>'-tetramethylenediamine-\k^2^<i>N,N</i>')lithium(I)
;
_journal_issue 6
_journal_name_full 'Acta Crystallographica Section E'
_journal_page_first m339
_journal_page_last m341
_journal_paper_doi 10.1107/S1600536803010353
_journal_volume 59
_journal_year 2003
_chemical_formula_iupac '[Li (C16 H27 N2 Si) (C6 H16 N2)]'
_chemical_formula_moiety 'C22 H43 Li N4 Si'
_chemical_formula_sum 'C22 H43 Li N4 Si'
_chemical_formula_weight 398.63
_chemical_name_systematic
;
[(1-tert-Butyl-2-phenylvinylamino)(dimethylamino)dimethylsilyl-\k^2^N,N']
(N,N,N',N'-tetramethylenediamine-\k^2^N,N')lithium(I)
;
_space_group_IT_number 4
_symmetry_cell_setting monoclinic
_symmetry_space_group_name_Hall 'P 2yb'
_symmetry_space_group_name_H-M 'P 1 21 1'
_atom_sites_solution_hydrogens geom
_atom_sites_solution_primary direct
_atom_sites_solution_secondary difmap
_cell_angle_alpha 90.00
_cell_angle_beta 97.674(3)
_cell_angle_gamma 90.00
_cell_formula_units_Z 4
_cell_length_a 14.819(3)
_cell_length_b 9.4142(16)
_cell_length_c 18.635(3)
_cell_measurement_reflns_used 1711
_cell_measurement_temperature 178(2)
_cell_measurement_theta_max 18.014
_cell_measurement_theta_min 2.428
_cell_volume 2576.5(8)
_computing_cell_refinement 'SAINT (Bruker, 1998)'
_computing_data_collection 'SMART (Bruker, 1998)'
_computing_data_reduction SAINT
_computing_molecular_graphics 'SHELXTL (Bruker, 1998)'
_computing_publication_material SHELXTL
_computing_structure_refinement 'SHELXL97 (Sheldrick, 1997)'
_computing_structure_solution 'SHELXS97 (Sheldrick, 1997)'
_diffrn_ambient_temperature 178(2)
_diffrn_measured_fraction_theta_full 0.997
_diffrn_measured_fraction_theta_max 0.997
_diffrn_measurement_device_type 'Bruker CCD area-detector'
_diffrn_measurement_method \w
_diffrn_radiation_monochromator graphite
_diffrn_radiation_source 'oil sealed '
_diffrn_radiation_type MoK\a
_diffrn_radiation_wavelength 0.71073
_diffrn_reflns_av_R_equivalents 0.0432
_diffrn_reflns_av_sigmaI/netI 0.1413
_diffrn_reflns_limit_h_max 16
_diffrn_reflns_limit_h_min -17
_diffrn_reflns_limit_k_max 11
_diffrn_reflns_limit_k_min -11
_diffrn_reflns_limit_l_max 22
_diffrn_reflns_limit_l_min -18
_diffrn_reflns_number 10666
_diffrn_reflns_theta_full 25.01
_diffrn_reflns_theta_max 25.01
_diffrn_reflns_theta_min 1.39
_diffrn_standards_decay_% 3.82
_exptl_absorpt_coefficient_mu 0.104
_exptl_absorpt_correction_T_max 0.9694
_exptl_absorpt_correction_T_min 0.9595
_exptl_absorpt_correction_type multi-scan
_exptl_absorpt_process_details '(SADABS; Sheldrick, 1996)'
_exptl_crystal_colour colorless
_exptl_crystal_density_diffrn 1.028
_exptl_crystal_density_method 'not measured'
_exptl_crystal_description block
_exptl_crystal_F_000 880
_exptl_crystal_size_max 0.40
_exptl_crystal_size_mid 0.30
_exptl_crystal_size_min 0.30
_refine_diff_density_max 0.335
_refine_diff_density_min -0.248
_refine_ls_abs_structure_details 'Flack (1983)'
_refine_ls_abs_structure_Flack 0.05(11)
_refine_ls_extinction_method none
_refine_ls_goodness_of_fit_ref 0.833
_refine_ls_hydrogen_treatment constr
_refine_ls_matrix_type full
_refine_ls_number_parameters 527
_refine_ls_number_reflns 8386
_refine_ls_number_restraints 1
_refine_ls_restrained_S_all 0.833
_refine_ls_R_factor_all 0.1027
_refine_ls_R_factor_gt 0.0584
_refine_ls_shift/su_max <0.001
_refine_ls_shift/su_mean 0.000
_refine_ls_structure_factor_coef Fsqd
_refine_ls_weighting_details 'calc w = 1/[\s^2^(Fo^2^)+(0.0005P)^2^] where P = (Fo^2^+2Fc^2^)/3'
_refine_ls_weighting_scheme calc
_refine_ls_wR_factor_gt 0.0582
_refine_ls_wR_factor_ref 0.0658
_reflns_number_gt 4772
_reflns_number_total 8386
_reflns_threshold_expression I>2\s(I)
_cod_data_source_file ac6040.cif
_cod_data_source_block I
_cod_original_cell_volume 2576.4(8)
_cod_original_sg_symbol_H-M 'P 21'
_cod_database_code 2201751
_cod_database_fobs_code 2201751

loop_
_symmetry_equiv_pos_as_xyz
'x, y, z'
'-x, y+1/2, -z'

loop_
_atom_site_label
_atom_site_fract_x
_atom_site_fract_y
_atom_site_fract_z
_atom_site_U_iso_or_equiv
_atom_site_adp_type
_atom_site_calc_flag
_atom_site_refinement_flags
_atom_site_occupancy
_atom_site_disorder_assembly
_atom_site_disorder_group
_atom_site_type_symbol
Li1 0.2004(4) 0.2342(7) 0.2651(3) 0.0437(18) Uani d . 1 . . Li
Li2 0.6702(5) 0.5323(7) 0.2263(4) 0.0463(19) Uani d . 1 . . Li
Si1 0.16518(8) 0.38917(12) 0.37918(5) 0.0365(3) Uani d . 1 . . Si
Si2 0.61781(8) 0.69132(11) 0.10769(6) 0.0400(3) Uani d . 1 . . Si
N1 0.18673(19) 0.2189(3) 0.37029(13) 0.0302(8) Uani d . 1 . . N
N2 0.2199(2) 0.4647(3) 0.30983(16) 0.0404(9) Uani d . 1 . . N
N3 0.7173(2) 0.6236(3) 0.14095(14) 0.0322(8) Uani d . 1 . . N
N4 0.5430(2) 0.6025(3) 0.15889(15) 0.0404(9) Uani d . 1 . . N
N5 0.1145(2) 0.2461(3) 0.16363(15) 0.0458(9) Uani d . 1 . . N
N6 0.2835(2) 0.0980(3) 0.21143(16) 0.0436(9) Uani d . 1 . . N
N7 0.6742(3) 0.5756(4) 0.33954(17) 0.0540(10) Uani d . 1 . . N
N8 0.7140(2) 0.3240(3) 0.26068(17) 0.0463(9) Uani d . 1 . . N
C1 0.3473(3) 0.0256(4) 0.42463(19) 0.0379(11) Uani d . 1 . . C
C2 0.3865(3) 0.1577(4) 0.43098(18) 0.0407(11) Uani d . 1 . . C
H2 0.3500 0.2371 0.4343 0.049 Uiso calc R 1 . . H
C3 0.4789(3) 0.1748(5) 0.4325(2) 0.0545(12) Uani d . 1 . . C
H3 0.5035 0.2657 0.4365 0.065 Uiso calc R 1 . . H
C4 0.5352(3) 0.0614(5) 0.4284(2) 0.0667(15) Uani d . 1 . . C
H4 0.5974 0.0737 0.4280 0.080 Uiso calc R 1 . . H
C5 0.4968(3) -0.0715(5) 0.4247(2) 0.0699(15) Uani d . 1 . . C
H5 0.5341 -0.1507 0.4235 0.084 Uiso calc R 1 . . H
C6 0.4047(3) -0.0901(5) 0.4228(2) 0.0609(13) Uani d . 1 . . C
H6 0.3805 -0.1814 0.4202 0.073 Uiso calc R 1 . . H
C7 0.2490(3) 0.0004(4) 0.42309(16) 0.0346(11) Uani d . 1 . . C
H7 0.2330 -0.0890 0.4385 0.042 Uiso calc R 1 . . H
C8 0.1783(3) 0.0902(4) 0.40210(17) 0.0297(10) Uani d . 1 . . C
C9 0.0803(3) 0.0392(4) 0.4110(2) 0.0399(11) Uani d . 1 . . C
C10 0.0728(3) -0.1177(4) 0.43058(19) 0.0603(13) Uani d . 1 . . C
H10A 0.1054 -0.1344 0.4779 0.090 Uiso calc R 1 . . H
H10B 0.0982 -0.1750 0.3957 0.090 Uiso calc R 1 . . H
H10C 0.0098 -0.1421 0.4305 0.090 Uiso calc R 1 . . H
C11 0.0487(2) 0.1253(4) 0.47231(18) 0.0538(12) Uani d . 1 . . C
H11A 0.0870 0.1046 0.5168 0.081 Uiso calc R 1 . . H
H11B -0.0131 0.1006 0.4770 0.081 Uiso calc R 1 . . H
H11C 0.0522 0.2247 0.4617 0.081 Uiso calc R 1 . . H
C12 0.0158(2) 0.0639(4) 0.34123(18) 0.0516(12) Uani d . 1 . . C
H12A -0.0451 0.0395 0.3488 0.077 Uiso calc R 1 . . H
H12B 0.0340 0.0055 0.3034 0.077 Uiso calc R 1 . . H
H12C 0.0179 0.1620 0.3276 0.077 Uiso calc R 1 . . H
C13 0.2112(2) 0.4694(4) 0.46952(16) 0.0526(12) Uani d . 1 . . C
H13A 0.1795 0.4301 0.5066 0.079 Uiso calc R 1 . . H
H13B 0.2027 0.5704 0.4676 0.079 Uiso calc R 1 . . H
H13C 0.2750 0.4484 0.4803 0.079 Uiso calc R 1 . . H
C14 0.0453(2) 0.4555(4) 0.35867(18) 0.0500(12) Uani d . 1 . . C
H14A 0.0221 0.4342 0.3092 0.075 Uiso calc R 1 . . H
H14B 0.0442 0.5563 0.3661 0.075 Uiso calc R 1 . . H
H14C 0.0080 0.4098 0.3902 0.075 Uiso calc R 1 . . H
C15 0.3195(3) 0.4543(4) 0.31790(19) 0.0618(14) Uani d . 1 . . C
H15A 0.3402 0.4723 0.2721 0.093 Uiso calc R 1 . . H
H15B 0.3379 0.3607 0.3342 0.093 Uiso calc R 1 . . H
H15C 0.3456 0.5231 0.3527 0.093 Uiso calc R 1 . . H
C16 0.1942(3) 0.6088(4) 0.28296(19) 0.0595(14) Uani d . 1 . . C
H16A 0.2181 0.6778 0.3184 0.089 Uiso calc R 1 . . H
H16B 0.1291 0.6165 0.2744 0.089 Uiso calc R 1 . . H
H16C 0.2188 0.6256 0.2386 0.089 Uiso calc R 1 . . H
C17 0.8072(3) 0.4138(4) 0.04034(18) 0.0330(10) Uani d . 1 . . C
C18 0.8606(3) 0.3436(4) -0.00472(19) 0.0440(12) Uani d . 1 . . C
H18 0.9179 0.3799 -0.0096 0.053 Uiso calc R 1 . . H
C19 0.8313(3) 0.2214(4) -0.0426(2) 0.0519(12) Uani d . 1 . . C
H19 0.8684 0.1789 -0.0729 0.062 Uiso calc R 1 . . H
C20 0.7486(3) 0.1631(4) -0.0358(2) 0.0598(13) Uani d . 1 . . C
H20 0.7294 0.0801 -0.0603 0.072 Uiso calc R 1 . . H
C21 0.6940(3) 0.2298(4) 0.0082(2) 0.0549(13) Uani d . 1 . . C
H21 0.6369 0.1926 0.0124 0.066 Uiso calc R 1 . . H
C22 0.7229(3) 0.3508(4) 0.04592(19) 0.0456(12) Uani d . 1 . . C
H22 0.6851 0.3919 0.0761 0.055 Uiso calc R 1 . . H
C23 0.8421(2) 0.5402(4) 0.07857(18) 0.0359(10) Uani d . 1 . . C
H23 0.9016 0.5624 0.0722 0.043 Uiso calc R 1 . . H
C24 0.8042(3) 0.6326(4) 0.12200(19) 0.0347(10) Uani d . 1 . . C
C25 0.8638(3) 0.7587(4) 0.1545(2) 0.0473(12) Uani d . 1 . . C
C26 0.8430(4) 0.7981(7) 0.2253(3) 0.199(4) Uani d . 1 . . C
H26A 0.8628 0.7243 0.2593 0.298 Uiso calc R 1 . . H
H26B 0.7784 0.8113 0.2235 0.298 Uiso calc R 1 . . H
H26C 0.8738 0.8850 0.2403 0.298 Uiso calc R 1 . . H
C27 0.8404(4) 0.8865(5) 0.1046(3) 0.170(3) Uani d . 1 . . C
H27A 0.7788 0.8782 0.0814 0.255 Uiso calc R 1 . . H
H27B 0.8809 0.8889 0.0684 0.255 Uiso calc R 1 . . H
H27C 0.8470 0.9724 0.1325 0.255 Uiso calc R 1 . . H
C28 0.9637(3) 0.7409(5) 0.1573(3) 0.129(2) Uani d . 1 . . C
H28A 0.9941 0.8244 0.1780 0.194 Uiso calc R 1 . . H
H28B 0.9786 0.7270 0.1092 0.194 Uiso calc R 1 . . H
H28C 0.9832 0.6598 0.1866 0.194 Uiso calc R 1 . . H
C29 0.5846(3) 0.6635(5) 0.00799(17) 0.0780(16) Uani d . 1 . . C
H29A 0.6284 0.7084 -0.0181 0.117 Uiso calc R 1 . . H
H29B 0.5256 0.7042 -0.0066 0.117 Uiso calc R 1 . . H
H29C 0.5827 0.5636 -0.0024 0.117 Uiso calc R 1 . . H
C30 0.5955(3) 0.8849(4) 0.1215(2) 0.0798(15) Uani d . 1 . . C
H30A 0.6126 0.9089 0.1716 0.120 Uiso calc R 1 . . H
H30B 0.5319 0.9043 0.1080 0.120 Uiso calc R 1 . . H
H30C 0.6306 0.9406 0.0921 0.120 Uiso calc R 1 . . H
C31 0.5038(3) 0.4692(4) 0.1281(2) 0.0647(14) Uani d . 1 . . C
H31A 0.4553 0.4900 0.0901 0.097 Uiso calc R 1 . . H
H31B 0.4805 0.4152 0.1653 0.097 Uiso calc R 1 . . H
H31C 0.5501 0.4154 0.1088 0.097 Uiso calc R 1 . . H
C32 0.4702(3) 0.6857(4) 0.18646(19) 0.0642(13) Uani d . 1 . . C
H32A 0.4270 0.7167 0.1465 0.096 Uiso calc R 1 . . H
H32B 0.4964 0.7669 0.2126 0.096 Uiso calc R 1 . . H
H32C 0.4400 0.6275 0.2182 0.096 Uiso calc R 1 . . H
C33 0.1314(3) 0.3859(4) 0.13395(19) 0.0730(15) Uani d . 1 . . C
H33A 0.1959 0.4017 0.1374 0.109 Uiso calc R 1 . . H
H33B 0.1046 0.4579 0.1609 0.109 Uiso calc R 1 . . H
H33C 0.1050 0.3900 0.0841 0.109 Uiso calc R 1 . . H
C34 0.0135(3) 0.2265(5) 0.16079(18) 0.0692(14) Uani d . 1 . . C
H34A -0.0145 0.2277 0.1113 0.104 Uiso calc R 1 . . H
H34B -0.0110 0.3021 0.1869 0.104 Uiso calc R 1 . . H
H34C 0.0015 0.1371 0.1824 0.104 Uiso calc R 1 . . H
C35 0.1476(3) 0.1322(4) 0.12019(19) 0.0597(14) Uani d . 1 . . C
H35A 0.1288 0.1510 0.0692 0.072 Uiso calc R 1 . . H
H35B 0.1209 0.0425 0.1321 0.072 Uiso calc R 1 . . H
C36 0.2516(3) 0.1214(4) 0.1346(2) 0.0586(13) Uani d . 1 . . C
H36A 0.2717 0.0435 0.1066 0.070 Uiso calc R 1 . . H
H36B 0.2781 0.2082 0.1189 0.070 Uiso calc R 1 . . H
C37 0.3823(3) 0.1157(4) 0.22378(19) 0.0651(14) Uani d . 1 . . C
H37A 0.4103 0.0459 0.1964 0.098 Uiso calc R 1 . . H
H37B 0.4037 0.1038 0.2744 0.098 Uiso calc R 1 . . H
H37C 0.3979 0.2091 0.2087 0.098 Uiso calc R 1 . . H
C38 0.2609(3) -0.0468(4) 0.23303(19) 0.0637(14) Uani d . 1 . . C
H38A 0.1961 -0.0558 0.2309 0.096 Uiso calc R 1 . . H
H38B 0.2893 -0.0647 0.2816 0.096 Uiso calc R 1 . . H
H38C 0.2827 -0.1142 0.2007 0.096 Uiso calc R 1 . . H
C39 0.7040(3) 0.7147(5) 0.3694(2) 0.0867(17) Uani d . 1 . . C
H39A 0.6982 0.7172 0.4201 0.130 Uiso calc R 1 . . H
H39B 0.6667 0.7877 0.3447 0.130 Uiso calc R 1 . . H
H39C 0.7664 0.7301 0.3629 0.130 Uiso calc R 1 . . H
C40 0.5804(3) 0.5531(4) 0.35499(19) 0.0681(14) Uani d . 1 . . C
H40A 0.5551 0.4710 0.3291 0.102 Uiso calc R 1 . . H
H40B 0.5442 0.6350 0.3399 0.102 Uiso calc R 1 . . H
H40C 0.5808 0.5385 0.4060 0.102 Uiso calc R 1 . . H
C41 0.7354(3) 0.4653(6) 0.3731(2) 0.0784(17) Uani d . 1 . . C
H41A 0.7302 0.4605 0.4244 0.094 Uiso calc R 1 . . H
H41B 0.7977 0.4904 0.3681 0.094 Uiso calc R 1 . . H
C42 0.7136(3) 0.3209(5) 0.3392(2) 0.0822(17) Uani d . 1 . . C
H42A 0.7582 0.2523 0.3605 0.099 Uiso calc R 1 . . H
H42B 0.6542 0.2903 0.3496 0.099 Uiso calc R 1 . . H
C43 0.6686(3) 0.1982(4) 0.2284(2) 0.0762(15) Uani d . 1 . . C
H43A 0.6689 0.2003 0.1769 0.114 Uiso calc R 1 . . H
H43B 0.6069 0.1961 0.2389 0.114 Uiso calc R 1 . . H
H43C 0.7001 0.1149 0.2481 0.114 Uiso calc R 1 . . H
C44 0.8084(3) 0.3267(4) 0.24340(19) 0.0610(14) Uani d . 1 . . C
H44A 0.8402 0.2437 0.2632 0.092 Uiso calc R 1 . . H
H44B 0.8387 0.4102 0.2640 0.092 Uiso calc R 1 . . H
H44C 0.8076 0.3278 0.1918 0.092 Uiso calc R 1 . . H

loop_
_atom_site_aniso_label
_atom_site_aniso_U_11
_atom_site_aniso_U_22
_atom_site_aniso_U_33
_atom_site_aniso_U_12
_atom_site_aniso_U_13
_atom_site_aniso_U_23
Li1 0.048(5) 0.037(4) 0.050(4) -0.004(4) 0.016(4) 0.004(3)
Li2 0.042(5) 0.040(4) 0.055(5) 0.001(4) 0.001(4) -0.006(4)
Si1 0.0368(7) 0.0327(7) 0.0406(7) -0.0008(6) 0.0073(6) -0.0030(6)
Si2 0.0365(8) 0.0409(8) 0.0433(7) 0.0014(6) 0.0085(6) 0.0065(6)
N1 0.036(2) 0.031(2) 0.0262(18) 0.0012(17) 0.0114(15) 0.0031(15)
N2 0.038(2) 0.035(2) 0.051(2) -0.0037(18) 0.0133(19) 0.0106(17)
N3 0.025(2) 0.0361(19) 0.037(2) -0.0020(16) 0.0097(17) -0.0002(16)
N4 0.034(2) 0.042(2) 0.048(2) -0.0025(18) 0.0156(18) 0.0018(18)
N5 0.065(3) 0.039(2) 0.035(2) 0.001(2) 0.009(2) -0.0025(18)
N6 0.053(3) 0.045(2) 0.037(2) 0.001(2) 0.0201(19) -0.0009(18)
N7 0.057(3) 0.068(3) 0.039(2) -0.008(2) 0.014(2) -0.006(2)
N8 0.047(3) 0.045(2) 0.049(2) 0.002(2) 0.012(2) 0.0019(18)
C1 0.043(3) 0.035(3) 0.037(3) 0.006(2) 0.010(2) -0.001(2)
C2 0.038(3) 0.044(3) 0.042(3) 0.013(2) 0.009(2) 0.004(2)
C3 0.048(3) 0.054(3) 0.060(3) 0.001(3) 0.003(3) 0.005(3)
C4 0.046(3) 0.081(4) 0.073(4) 0.015(3) 0.011(3) 0.019(3)
C5 0.053(4) 0.066(4) 0.093(4) 0.033(3) 0.020(3) 0.010(3)
C6 0.062(4) 0.049(3) 0.072(3) 0.011(3) 0.012(3) 0.006(3)
C7 0.053(3) 0.025(2) 0.029(2) 0.001(2) 0.012(2) 0.0088(18)
C8 0.043(3) 0.028(2) 0.020(2) -0.005(2) 0.012(2) -0.0034(18)
C9 0.045(3) 0.030(2) 0.048(3) -0.005(2) 0.017(2) 0.001(2)
C10 0.071(3) 0.039(3) 0.079(3) -0.013(3) 0.037(3) 0.006(3)
C11 0.047(3) 0.057(3) 0.062(3) -0.004(2) 0.023(2) 0.003(2)
C12 0.041(3) 0.062(3) 0.052(3) -0.012(2) 0.010(2) -0.006(2)
C13 0.052(3) 0.045(3) 0.062(3) 0.002(2) 0.008(2) -0.006(2)
C14 0.045(3) 0.043(3) 0.064(3) 0.010(2) 0.014(2) -0.009(2)
C15 0.064(4) 0.059(3) 0.069(3) -0.006(3) 0.032(3) 0.013(3)
C16 0.081(4) 0.033(3) 0.066(3) -0.004(3) 0.016(3) 0.012(2)
C17 0.031(3) 0.039(3) 0.031(2) 0.005(2) 0.007(2) 0.006(2)
C18 0.044(3) 0.044(3) 0.047(3) 0.007(2) 0.014(2) 0.001(2)
C19 0.054(3) 0.050(3) 0.055(3) 0.010(3) 0.022(3) -0.013(2)
C20 0.055(3) 0.051(3) 0.073(3) 0.004(3) 0.008(3) -0.022(3)
C21 0.044(3) 0.053(3) 0.069(3) -0.007(3) 0.013(3) -0.018(3)
C22 0.050(3) 0.044(3) 0.044(3) -0.001(2) 0.013(2) -0.016(2)
C23 0.026(3) 0.044(3) 0.040(2) -0.006(2) 0.012(2) -0.003(2)
C24 0.036(3) 0.033(2) 0.033(2) 0.003(2) -0.003(2) 0.002(2)
C25 0.038(3) 0.042(3) 0.063(3) -0.012(2) 0.010(2) -0.009(2)
C26 0.166(7) 0.318(10) 0.133(5) -0.179(7) 0.097(5) -0.175(6)
C27 0.164(7) 0.060(4) 0.260(8) -0.064(5) -0.062(6) 0.040(5)
C28 0.034(3) 0.119(5) 0.235(7) -0.019(4) 0.015(4) -0.100(5)
C29 0.054(3) 0.142(5) 0.038(3) 0.016(3) 0.007(2) 0.014(3)
C30 0.056(3) 0.036(3) 0.151(4) 0.015(3) 0.025(3) 0.022(3)
C31 0.050(3) 0.054(3) 0.093(4) -0.004(3) 0.019(3) 0.000(3)
C32 0.050(3) 0.084(4) 0.064(3) 0.006(3) 0.029(3) 0.002(3)
C33 0.110(4) 0.047(3) 0.062(3) 0.000(3) 0.010(3) 0.015(3)
C34 0.063(4) 0.092(4) 0.050(3) 0.003(3) -0.002(3) 0.009(3)
C35 0.096(4) 0.050(3) 0.033(3) -0.001(3) 0.007(3) 0.008(2)
C36 0.088(4) 0.050(3) 0.046(3) 0.001(3) 0.039(3) -0.007(2)
C37 0.059(4) 0.060(3) 0.083(4) -0.001(3) 0.034(3) -0.007(3)
C38 0.084(4) 0.052(3) 0.060(3) 0.001(3) 0.024(3) 0.001(2)
C39 0.098(4) 0.096(4) 0.071(3) -0.026(4) 0.031(3) -0.035(3)
C40 0.074(4) 0.084(4) 0.048(3) -0.009(3) 0.015(3) -0.003(3)
C41 0.080(4) 0.122(5) 0.033(3) 0.021(4) 0.004(3) 0.007(3)
C42 0.094(5) 0.096(5) 0.062(4) 0.019(4) 0.026(3) 0.022(3)
C43 0.079(4) 0.052(3) 0.097(4) -0.012(3) 0.009(3) -0.003(3)
C44 0.066(4) 0.068(4) 0.048(3) 0.022(3) 0.007(3) 0.010(2)

loop_
_atom_type_symbol
_atom_type_description
_atom_type_scat_dispersion_real
_atom_type_scat_dispersion_imag
_atom_type_scat_source
C C 0.0033 0.0016 'International Tables Vol C Tables 4.2.6.8 and 6.1.1.4'
H H 0.0000 0.0000 'International Tables Vol C Tables 4.2.6.8 and 6.1.1.4'
Li Li -0.0003 0.0001 'International Tables Vol C Tables 4.2.6.8 and 6.1.1.4 '
N N 0.0061 0.0033 'International Tables Vol C Tables 4.2.6.8 and 6.1.1.4 '
Si Si 0.0817 0.0704 'International Tables Vol C Tables 4.2.6.8 and 6.1.1.4 '

loop_
_geom_angle_atom_site_label_1
_geom_angle_atom_site_label_2
_geom_angle_atom_site_label_3
_geom_angle
_geom_angle_publ_flag
N1 Li1 N6 124.0(3) ?
N1 Li1 N5 138.0(4) ?
N6 Li1 N5 85.9(3) ?
N1 Li1 N2 75.0(2) ?
N6 Li1 N2 132.9(3) ?
N5 Li1 N2 107.4(3) ?
N3 Li2 N7 136.9(4) yes
N3 Li2 N8 120.4(4) yes
N7 Li2 N8 84.9(3) yes
N3 Li2 N4 77.5(2) yes
N7 Li2 N4 114.2(3) yes
N8 Li2 N4 130.1(3) yes
N1 Si1 N2 101.80(15) ?
N1 Si1 C14 119.66(16) ?
N2 Si1 C14 103.43(16) ?
N1 Si1 C13 115.28(15) ?
N2 Si1 C13 110.19(16) ?
C14 Si1 C13 105.59(16) ?
N3 Si2 N4 101.99(15) yes
N3 Si2 C29 114.94(16) yes
N4 Si2 C29 111.60(17) yes
N3 Si2 C30 119.26(17) yes
N4 Si2 C30 104.52(18) yes
C29 Si2 C30 104.14(19) yes
C8 N1 Si1 142.4(2) ?
C8 N1 Li1 121.2(3) ?
Si1 N1 Li1 94.3(2) ?
C15 N2 C16 107.8(3) ?
C15 N2 Si1 116.9(2) ?
C16 N2 Si1 119.7(3) ?
C15 N2 Li1 92.8(3) ?
C16 N2 Li1 136.1(3) ?
Si1 N2 Li1 80.77(19) ?
C24 N3 Si2 134.2(3) yes
C24 N3 Li2 131.4(3) yes
Si2 N3 Li2 94.3(2) yes
C31 N4 C32 108.6(3) yes
C31 N4 Si2 116.0(2) yes
C32 N4 Si2 118.4(3) yes
C31 N4 Li2 103.2(3) yes
C32 N4 Li2 124.3(3) yes
Si2 N4 Li2 84.3(2) yes
C33 N5 C35 111.2(3) ?
C33 N5 C34 108.6(3) ?
C35 N5 C34 107.2(3) ?
C33 N5 Li1 105.6(3) ?
C35 N5 Li1 104.3(3) ?
C34 N5 Li1 119.9(3) ?
C37 N6 C36 108.9(3) ?
C37 N6 C38 108.8(3) ?
C36 N6 C38 110.5(3) ?
C37 N6 Li1 119.3(3) ?
C36 N6 Li1 103.8(3) ?
C38 N6 Li1 105.3(3) ?
C41 N7 C40 111.2(4) ?
C41 N7 C39 109.5(4) ?
C40 N7 C39 107.4(3) ?
C41 N7 Li2 102.8(3) ?
C40 N7 Li2 105.2(3) ?
C39 N7 Li2 120.7(3) ?
C43 N8 C42 109.5(3) ?
C43 N8 C44 108.8(3) ?
C42 N8 C44 110.4(3) ?
C43 N8 Li2 121.3(3) ?
C42 N8 Li2 106.1(3) ?
C44 N8 Li2 100.2(3) ?
C2 C1 C6 117.5(4) ?
C2 C1 C7 123.7(4) ?
C6 C1 C7 118.8(4) ?
C3 C2 C1 121.1(4) ?
C3 C2 H2 119.4 ?
C1 C2 H2 119.4 ?
C4 C3 C2 121.5(4) ?
C4 C3 H3 119.2 ?
C2 C3 H3 119.2 ?
C3 C4 C5 117.6(4) ?
C3 C4 H4 121.2 ?
C5 C4 H4 121.2 ?
C6 C5 C4 121.5(4) ?
C6 C5 H5 119.3 ?
C4 C5 H5 119.3 ?
C5 C6 C1 120.7(4) ?
C5 C6 H6 119.7 ?
C1 C6 H6 119.7 ?
C8 C7 C1 128.8(4) ?
C8 C7 H7 115.6 ?
C1 C7 H7 115.6 ?
C7 C8 N1 124.5(4) ?
C7 C8 C9 118.0(3) ?
N1 C8 C9 117.4(3) ?
C11 C9 C12 109.7(3) ?
C11 C9 C10 107.1(3) ?
C12 C9 C10 107.0(3) ?
C11 C9 C8 107.5(3) ?
C12 C9 C8 110.4(3) ?
C10 C9 C8 115.0(3) ?
C9 C10 H10A 109.5 ?
C9 C10 H10B 109.5 ?
H10A C10 H10B 109.5 ?
C9 C10 H10C 109.5 ?
H10A C10 H10C 109.5 ?
H10B C10 H10C 109.5 ?
C9 C11 H11A 109.5 ?
C9 C11 H11B 109.5 ?
H11A C11 H11B 109.5 ?
C9 C11 H11C 109.5 ?
H11A C11 H11C 109.5 ?
H11B C11 H11C 109.5 ?
C9 C12 H12A 109.5 ?
C9 C12 H12B 109.5 ?
H12A C12 H12B 109.5 ?
C9 C12 H12C 109.5 ?
H12A C12 H12C 109.5 ?
H12B C12 H12C 109.5 ?
Si1 C13 H13A 109.5 ?
Si1 C13 H13B 109.5 ?
H13A C13 H13B 109.5 ?
Si1 C13 H13C 109.5 ?
H13A C13 H13C 109.5 ?
H13B C13 H13C 109.5 ?
Si1 C14 H14A 109.5 ?
Si1 C14 H14B 109.5 ?
H14A C14 H14B 109.5 ?
Si1 C14 H14C 109.5 ?
H14A C14 H14C 109.5 ?
H14B C14 H14C 109.5 ?
N2 C15 H15A 109.5 ?
N2 C15 H15B 109.5 ?
H15A C15 H15B 109.5 ?
N2 C15 H15C 109.5 ?
H15A C15 H15C 109.5 ?
H15B C15 H15C 109.5 ?
N2 C16 H16A 109.5 ?
N2 C16 H16B 109.5 ?
H16A C16 H16B 109.5 ?
N2 C16 H16C 109.5 ?
H16A C16 H16C 109.5 ?
H16B C16 H16C 109.5 ?
C18 C17 C22 115.3(4) ?
C18 C17 C23 119.4(4) ?
C22 C17 C23 125.2(4) ?
C19 C18 C17 122.3(4) ?
C19 C18 H18 118.9 ?
C17 C18 H18 118.9 ?
C20 C19 C18 120.7(4) ?
C20 C19 H19 119.6 ?
C18 C19 H19 119.6 ?
C19 C20 C21 118.5(4) ?
C19 C20 H20 120.8 ?
C21 C20 H20 120.8 ?
C22 C21 C20 121.0(4) ?
C22 C21 H21 119.5 ?
C20 C21 H21 119.5 ?
C21 C22 C17 122.2(4) ?
C21 C22 H22 118.9 ?
C17 C22 H22 118.9 ?
C24 C23 C17 132.1(4) yes
C24 C23 H23 113.9 ?
C17 C23 H23 113.9 ?
C23 C24 N3 125.8(4) yes
C23 C24 C25 117.6(4) yes
N3 C24 C25 116.5(3) yes
C26 C25 C28 109.3(4) ?
C26 C25 C27 107.2(4) ?
C28 C25 C27 104.7(4) ?
C26 C25 C24 111.9(4) ?
C28 C25 C24 116.1(4) ?
C27 C25 C24 107.1(3) ?
C25 C26 H26A 109.5 ?
C25 C26 H26B 109.5 ?
H26A C26 H26B 109.5 ?
C25 C26 H26C 109.5 ?
H26A C26 H26C 109.5 ?
H26B C26 H26C 109.5 ?
C25 C27 H27A 109.5 ?
C25 C27 H27B 109.5 ?
H27A C27 H27B 109.5 ?
C25 C27 H27C 109.5 ?
H27A C27 H27C 109.5 ?
H27B C27 H27C 109.5 ?
C25 C28 H28A 109.5 ?
C25 C28 H28B 109.5 ?
H28A C28 H28B 109.5 ?
C25 C28 H28C 109.5 ?
H28A C28 H28C 109.5 ?
H28B C28 H28C 109.5 ?
Si2 C29 H29A 109.5 ?
Si2 C29 H29B 109.5 ?
H29A C29 H29B 109.5 ?
Si2 C29 H29C 109.5 ?
H29A C29 H29C 109.5 ?
H29B C29 H29C 109.5 ?
Si2 C30 H30A 109.5 ?
Si2 C30 H30B 109.5 ?
H30A C30 H30B 109.5 ?
Si2 C30 H30C 109.5 ?
H30A C30 H30C 109.5 ?
H30B C30 H30C 109.5 ?
N4 C31 H31A 109.5 ?
N4 C31 H31B 109.5 ?
H31A C31 H31B 109.5 ?
N4 C31 H31C 109.5 ?
H31A C31 H31C 109.5 ?
H31B C31 H31C 109.5 ?
N4 C32 H32A 109.5 ?
N4 C32 H32B 109.5 ?
H32A C32 H32B 109.5 ?
N4 C32 H32C 109.5 ?
H32A C32 H32C 109.5 ?
H32B C32 H32C 109.5 ?
N5 C33 H33A 109.5 ?
N5 C33 H33B 109.5 ?
H33A C33 H33B 109.5 ?
N5 C33 H33C 109.5 ?
H33A C33 H33C 109.5 ?
H33B C33 H33C 109.5 ?
N5 C34 H34A 109.5 ?
N5 C34 H34B 109.5 ?
H34A C34 H34B 109.5 ?
N5 C34 H34C 109.5 ?
H34A C34 H34C 109.5 ?
H34B C34 H34C 109.5 ?
N5 C35 C36 110.8(3) ?
N5 C35 H35A 109.5 ?
C36 C35 H35A 109.5 ?
N5 C35 H35B 109.5 ?
C36 C35 H35B 109.5 ?
H35A C35 H35B 108.1 ?
N6 C36 C35 111.6(3) ?
N6 C36 H36A 109.3 ?
C35 C36 H36A 109.3 ?
N6 C36 H36B 109.3 ?
C35 C36 H36B 109.3 ?
H36A C36 H36B 108.0 ?
N6 C37 H37A 109.5 ?
N6 C37 H37B 109.5 ?
H37A C37 H37B 109.5 ?
N6 C37 H37C 109.5 ?
H37A C37 H37C 109.5 ?
H37B C37 H37C 109.5 ?
N6 C38 H38A 109.5 ?
N6 C38 H38B 109.5 ?
H38A C38 H38B 109.5 ?
N6 C38 H38C 109.5 ?
H38A C38 H38C 109.5 ?
H38B C38 H38C 109.5 ?
N7 C39 H39A 109.5 ?
N7 C39 H39B 109.5 ?
H39A C39 H39B 109.5 ?
N7 C39 H39C 109.5 ?
H39A C39 H39C 109.5 ?
H39B C39 H39C 109.5 ?
N7 C40 H40A 109.5 ?
N7 C40 H40B 109.5 ?
H40A C40 H40B 109.5 ?
N7 C40 H40C 109.5 ?
H40A C40 H40C 109.5 ?
H40B C40 H40C 109.5 ?
N7 C41 C42 111.9(4) ?
N7 C41 H41A 109.2 ?
C42 C41 H41A 109.2 ?
N7 C41 H41B 109.2 ?
C42 C41 H41B 109.2 ?
H41A C41 H41B 107.9 ?
N8 C42 C41 111.7(4) ?
N8 C42 H42A 109.3 ?
C41 C42 H42A 109.3 ?
N8 C42 H42B 109.3 ?
C41 C42 H42B 109.3 ?
H42A C42 H42B 107.9 ?
N8 C43 H43A 109.5 ?
N8 C43 H43B 109.5 ?
H43A C43 H43B 109.5 ?
N8 C43 H43C 109.5 ?
H43A C43 H43C 109.5 ?
H43B C43 H43C 109.5 ?
N8 C44 H44A 109.5 ?
N8 C44 H44B 109.5 ?
H44A C44 H44B 109.5 ?
N8 C44 H44C 109.5 ?
H44A C44 H44C 109.5 ?
H44B C44 H44C 109.5 ?

loop_
_geom_bond_atom_site_label_1
_geom_bond_atom_site_label_2
_geom_bond_site_symmetry_2
_geom_bond_distance
_geom_bond_publ_flag
Li1 N1 . 2.003(6) ?
Li1 N6 . 2.119(7) ?
Li1 N5 . 2.137(7) ?
Li1 N2 . 2.328(7) ?
Li2 N3 . 2.013(7) yes
Li2 N7 . 2.143(7) yes
Li2 N8 . 2.137(7) yes
Li2 N4 . 2.220(7) yes
Si1 N1 . 1.647(3) ?
Si1 N2 . 1.764(3) ?
Si1 C14 . 1.874(4) ?
Si1 C13 . 1.888(3) ?
Si2 N3 . 1.649(3) yes
Si2 N4 . 1.766(3) yes
Si2 C29 . 1.876(3) yes
Si2 C30 . 1.876(4) yes
N1 C8 . 1.361(4) ?
N2 C15 . 1.467(4) ?
N2 C16 . 1.477(4) ?
N3 C24 . 1.383(4) yes
N4 C31 . 1.467(4) yes
N4 C32 . 1.480(4) yes
N5 C33 . 1.462(4) ?
N5 C35 . 1.467(4) ?
N5 C34 . 1.502(4) ?
N6 C37 . 1.461(4) ?
N6 C36 . 1.463(4) ?
N6 C38 . 1.473(4) ?
N7 C41 . 1.463(5) ?
N7 C40 . 1.472(5) ?
N7 C39 . 1.467(5) ?
N8 C43 . 1.452(4) ?
N8 C42 . 1.464(4) ?
N8 C44 . 1.477(4) ?
C1 C2 . 1.371(5) ?
C1 C6 . 1.386(5) ?
C1 C7 . 1.472(5) ?
C2 C3 . 1.374(5) ?
C2 H2 . 0.9300 ?
C3 C4 . 1.363(5) ?
C3 H3 . 0.9300 ?
C4 C5 . 1.372(6) ?
C4 H4 . 0.9300 ?
C5 C6 . 1.372(5) ?
C5 H5 . 0.9300 ?
C6 H6 . 0.9300 ?
C7 C8 . 1.362(4) ?
C7 H7 . 0.9300 ?
C8 C9 . 1.559(5) ?
C9 C11 . 1.525(4) ?
C9 C12 . 1.526(4) ?
C9 C10 . 1.529(4) ?
C10 H10A . 0.9600 ?
C10 H10B . 0.9600 ?
C10 H10C . 0.9600 ?
C11 H11A . 0.9600 ?
C11 H11B . 0.9600 ?
C11 H11C . 0.9600 ?
C12 H12A . 0.9600 ?
C12 H12B . 0.9600 ?
C12 H12C . 0.9600 ?
C13 H13A . 0.9600 ?
C13 H13B . 0.9600 ?
C13 H13C . 0.9600 ?
C14 H14A . 0.9600 ?
C14 H14B . 0.9600 ?
C14 H14C . 0.9600 ?
C15 H15A . 0.9600 ?
C15 H15B . 0.9600 ?
C15 H15C . 0.9600 ?
C16 H16A . 0.9600 ?
C16 H16B . 0.9600 ?
C16 H16C . 0.9600 ?
C17 C18 . 1.396(4) ?
C17 C22 . 1.399(5) ?
C17 C23 . 1.446(4) ?
C18 C19 . 1.388(4) ?
C18 H18 . 0.9300 ?
C19 C20 . 1.364(5) ?
C19 H19 . 0.9300 ?
C20 C21 . 1.377(5) ?
C20 H20 . 0.9300 ?
C21 C22 . 1.376(4) ?
C21 H21 . 0.9300 ?
C22 H22 . 0.9300 ?
C23 C24 . 1.359(4) ?
C23 H23 . 0.9300 ?
C24 C25 . 1.553(5) ?
C25 C26 . 1.443(5) ?
C25 C28 . 1.485(5) ?
C25 C27 . 1.532(6) ?
C26 H26A . 0.9600 ?
C26 H26B . 0.9600 ?
C26 H26C . 0.9600 ?
C27 H27A . 0.9600 ?
C27 H27B . 0.9600 ?
C27 H27C . 0.9600 ?
C28 H28A . 0.9600 ?
C28 H28B . 0.9600 ?
C28 H28C . 0.9600 ?
C29 H29A . 0.9600 ?
C29 H29B . 0.9600 ?
C29 H29C . 0.9600 ?
C30 H30A . 0.9600 ?
C30 H30B . 0.9600 ?
C30 H30C . 0.9600 ?
C31 H31A . 0.9600 ?
C31 H31B . 0.9600 ?
C31 H31C . 0.9600 ?
C32 H32A . 0.9600 ?
C32 H32B . 0.9600 ?
C32 H32C . 0.9600 ?
C33 H33A . 0.9600 ?
C33 H33B . 0.9600 ?
C33 H33C . 0.9600 ?
C34 H34A . 0.9600 ?
C34 H34B . 0.9600 ?
C34 H34C . 0.9600 ?
C35 C36 . 1.532(5) ?
C35 H35A . 0.9700 ?
C35 H35B . 0.9700 ?
C36 H36A . 0.9700 ?
C36 H36B . 0.9700 ?
C37 H37A . 0.9600 ?
C37 H37B . 0.9600 ?
C37 H37C . 0.9600 ?
C38 H38A . 0.9600 ?
C38 H38B . 0.9600 ?
C38 H38C . 0.9600 ?
C39 H39A . 0.9600 ?
C39 H39B . 0.9600 ?
C39 H39C . 0.9600 ?
C40 H40A . 0.9600 ?
C40 H40B . 0.9600 ?
C40 H40C . 0.9600 ?
C41 C42 . 1.516(5) ?
C41 H41A . 0.9700 ?
C41 H41B . 0.9700 ?
C42 H42A . 0.9700 ?
C42 H42B . 0.9700 ?
C43 H43A . 0.9600 ?
C43 H43B . 0.9600 ?
C43 H43C . 0.9600 ?
C44 H44A . 0.9600 ?
C44 H44B . 0.9600 ?
C44 H44C . 0.9600 ?
